data_2022123
loop_
_publ_author_name
'Mroz, Damian'
'Wang, Ruimin'
'Englert, Ulli'
'Dronskowski, Richard'

_publ_section_title
;
 Can we trust the experiment? Anisotropic displacement parameters in
 1-(halomethyl)-3-nitrobenzene (halogen = Cl or Br)
;
_journal_coeditor_code SK3749
_journal_issue 6
_journal_name_full 'Acta Crystallographica Section C'
_journal_page_first
;
;
_journal_paper_doi 10.1107/S2053229620006221
_journal_volume 76
_journal_year 2020
_chemical_formula_iupac 'C7 H6 Cl N O2'
_chemical_formula_moiety 'C7 H6 Cl N O2'
_chemical_formula_sum 'C7 H6 Cl N O2'
_chemical_formula_weight 171.58
_chemical_name_systematic
;
1-(Chloromethyl)-3-nitrobenzene
;
_space_group_crystal_system monoclinic
_space_group_IT_number 14
_space_group_name_Hall '-P 2ybc'
_space_group_name_H-M_alt 'P 1 21/c 1'
_atom_sites_solution_hydrogens geom
_atom_sites_solution_primary other
_audit_creation_method SHELXL-2018/3
_cell_angle_alpha 90
_cell_angle_beta 112.464(7)
_cell_angle_gamma 90
_cell_formula_units_Z 4
_cell_length_a 11.7867(11)
_cell_length_b 4.4744(4)
_cell_length_c 15.0453(14)
_cell_measurement_reflns_used 8126
_cell_measurement_temperature 100(2)
_cell_measurement_theta_max 34.47
_cell_measurement_theta_min 2.78
_cell_volume 733.26(12)
_computing_cell_refinement
;
RECIPE in X-AREA (Stoe & Cie, 2017)
;
_computing_data_collection
;
PILATUS in X-AREA (Stoe & Cie, 2017)
;
_computing_data_reduction
;
INTEGRATE and LANA in X-AREA (Stoe & Cie, 2017)
;
_computing_publication_material
;
SHELXL2018 (Sheldrick, 2015)
;
_computing_structure_refinement
;
SHELXL2018 (Sheldrick, 2015)
;
_computing_structure_solution
;
SHELXS97 (Sheldrick, 2008)
;
_diffrn_ambient_temperature 100(2)
_diffrn_detector Pilatus200K
_diffrn_detector_area_resol_mean 5.81
_diffrn_measured_fraction_theta_full 0.999
_diffrn_measured_fraction_theta_max 1.000
_diffrn_measurement_device 'Eulerian 4-circle diffractometer'
_diffrn_measurement_device_type 'Stoe STADIVARI'
_diffrn_measurement_method 'rotation method, \w scans'
_diffrn_radiation_monochromator 'Graded multilayer mirror'
_diffrn_radiation_probe x-ray
_diffrn_radiation_type MoK\a
_diffrn_radiation_wavelength 0.71073
_diffrn_reflns_av_R_equivalents 0.0348
_diffrn_reflns_av_unetI/netI 0.0194
_diffrn_reflns_limit_h_max 19
_diffrn_reflns_limit_h_min -19
_diffrn_reflns_limit_k_max 7
_diffrn_reflns_limit_k_min -6
_diffrn_reflns_limit_l_max 24
_diffrn_reflns_limit_l_min -12
_diffrn_reflns_number 34338
_diffrn_reflns_theta_full 25.242
_diffrn_reflns_theta_max 34.996
_diffrn_reflns_theta_min 2.810
_diffrn_source 'Genix Mo'
_exptl_absorpt_coefficient_mu 0.462
_exptl_absorpt_correction_T_max 1.0000
_exptl_absorpt_correction_T_min 0.5451
_exptl_absorpt_correction_type multi-scan
_exptl_absorpt_process_details
;
[<i>LANA</i> (Blessing, 1995; Koziskova <i>et al.</i>, 2016)
in <i>X-AREA</i> (Stoe & Cie, 2017)]
;
_exptl_crystal_colour colourless
_exptl_crystal_density_diffrn 1.554
_exptl_crystal_description plate
_exptl_crystal_F_000 352
_exptl_crystal_size_max 0.280
_exptl_crystal_size_mid 0.170
_exptl_crystal_size_min 0.040
_refine_diff_density_max 0.519
_refine_diff_density_min -0.225
_refine_ls_extinction_method none
_refine_ls_goodness_of_fit_ref 1.062
_refine_ls_hydrogen_treatment constr
_refine_ls_matrix_type full
_refine_ls_number_parameters 100
_refine_ls_number_reflns 3231
_refine_ls_number_restraints 0
_refine_ls_restrained_S_all 1.062
_refine_ls_R_factor_all 0.0375
_refine_ls_R_factor_gt 0.0295
_refine_ls_shift/su_max 0.000
_refine_ls_shift/su_mean 0.000
_refine_ls_structure_factor_coef Fsqd
_refine_ls_weighting_details 'w=1/[\s^2^(Fo^2^)+(0.0462P)^2^+0.0937P] where P=(Fo^2^+2Fc^2^)/3'
_refine_ls_weighting_scheme calc
_refine_ls_wR_factor_gt 0.0833
_refine_ls_wR_factor_ref 0.0852
_reflns_number_gt 2604
_reflns_number_total 3231
_reflns_threshold_expression 'I > 2\s(I)'
_cod_data_source_file sk3749sup1.cif
_cod_data_source_block 1a
_cod_original_sg_symbol_H-M 'P 21/c'
_cod_database_code 2022123
_shelx_space_group_comment
;
The symmetry employed for this shelxl refinement is uniquely defined
by the following loop, which should always be used as a source of
symmetry information in preference to the above space-group names.
They are only intended as comments.
;
_shelx_estimated_absorpt_t_min 0.882
_shelx_estimated_absorpt_t_max 0.982

loop_
_space_group_symop_operation_xyz
'x, y, z'
'-x, y+1/2, -z+1/2'
'-x, -y, -z'
'x, -y-1/2, z-1/2'

loop_
_atom_site_type_symbol
_atom_site_label
_atom_site_fract_x
_atom_site_fract_y
_atom_site_fract_z
_atom_site_U_iso_or_equiv
_atom_site_adp_type
_atom_site_calc_flag
_atom_site_occupancy
_atom_site_disorder_assembly
_atom_site_disorder_group
Cl Cl1 -0.04686(2) 0.10408(5) 0.09846(2) 0.02394(7) Uani d 1 . .
O O1 0.41468(7) -0.24541(18) 0.51475(5) 0.02842(16) Uani d 1 . .
O O2 0.28441(7) 0.11388(18) 0.49312(5) 0.02906(16) Uani d 1 . .
N N1 0.34038(7) -0.06427(18) 0.46314(5) 0.01928(14) Uani d 1 . .
C C1 0.09689(8) 0.3057(2) 0.13419(7) 0.02167(16) Uani d 1 . .
H H1A 0.114038 0.356409 0.076490 0.026 Uiso calc 1 . .
H H1B 0.090758 0.494450 0.166394 0.026 Uiso calc 1 . .
C C2 0.19980(7) 0.11937(18) 0.20144(6) 0.01618(14) Uani d 1 . .
C C3 0.22183(7) 0.11330(18) 0.29929(6) 0.01717(14) Uani d 1 . .
H H3 0.172309 0.226587 0.324051 0.021 Uiso calc 1 . .
C C4 0.31730(7) -0.06106(18) 0.35977(5) 0.01577(14) Uani d 1 . .
C C5 0.39211(7) -0.23188(19) 0.32737(6) 0.01700(14) Uani d 1 . .
H H5 0.456661 -0.350282 0.370421 0.020 Uiso calc 1 . .
C C6 0.36905(7) -0.2233(2) 0.22928(6) 0.01816(15) Uani d 1 . .
H H6 0.418740 -0.336991 0.204790 0.022 Uiso calc 1 . .
C C7 0.27375(7) -0.04942(19) 0.16695(6) 0.01725(14) Uani d 1 . .
H H7 0.259015 -0.045795 0.100310 0.021 Uiso calc 1 . .

loop_
_atom_site_aniso_label
_atom_site_aniso_U_11
_atom_site_aniso_U_22
_atom_site_aniso_U_33
_atom_site_aniso_U_12
_atom_site_aniso_U_13
_atom_site_aniso_U_23
Cl1 0.01484(9) 0.02877(12) 0.02674(11) 0.00110(7) 0.00630(7) 0.00470(8)
O1 0.0322(4) 0.0348(4) 0.0187(3) 0.0037(3) 0.0102(3) 0.0073(3)
O2 0.0320(4) 0.0363(4) 0.0214(3) 0.0008(3) 0.0131(3) -0.0092(3)
N1 0.0193(3) 0.0238(4) 0.0159(3) -0.0054(3) 0.0080(2) -0.0026(2)
C1 0.0187(3) 0.0185(4) 0.0257(4) 0.0004(3) 0.0061(3) 0.0044(3)
C2 0.0143(3) 0.0150(3) 0.0187(3) -0.0016(3) 0.0058(2) 0.0011(3)
C3 0.0165(3) 0.0165(3) 0.0199(3) -0.0006(3) 0.0085(3) -0.0023(3)
C4 0.0162(3) 0.0181(3) 0.0138(3) -0.0032(3) 0.0067(2) -0.0016(3)
C5 0.0152(3) 0.0190(4) 0.0168(3) 0.0002(3) 0.0061(2) 0.0006(3)
C6 0.0173(3) 0.0212(4) 0.0177(3) 0.0011(3) 0.0086(3) -0.0005(3)
C7 0.0171(3) 0.0194(4) 0.0160(3) -0.0019(3) 0.0072(3) 0.0002(3)

loop_
_atom_type_symbol
_atom_type_description
_atom_type_scat_dispersion_real
_atom_type_scat_dispersion_imag
_atom_type_scat_source
C C 0.0033 0.0016 'International Tables Vol C Tables 4.2.6.8 and 6.1.1.4'
H H 0.0000 0.0000 'International Tables Vol C Tables 4.2.6.8 and 6.1.1.4'
Cl Cl 0.1484 0.1585 'International Tables Vol C Tables 4.2.6.8 and 6.1.1.4'
N N 0.0061 0.0033 'International Tables Vol C Tables 4.2.6.8 and 6.1.1.4'
O O 0.0106 0.0060 'International Tables Vol C Tables 4.2.6.8 and 6.1.1.4'

loop_
_geom_angle_atom_site_label_1
_geom_angle_atom_site_label_2
_geom_angle_atom_site_label_3
_geom_angle_site_symmetry_1
_geom_angle_site_symmetry_3
_geom_angle
_geom_angle_publ_flag
O2 N1 O1 . . 123.43(8) ?
O2 N1 C4 . . 118.31(7) ?
O1 N1 C4 . . 118.26(7) ?
C2 C1 Cl1 . . 110.31(6) ?
C2 C1 H1A . . 109.6 ?
Cl1 C1 H1A . . 109.6 ?
C2 C1 H1B . . 109.6 ?
Cl1 C1 H1B . . 109.6 ?
H1A C1 H1B . . 108.1 ?
C7 C2 C3 . . 119.45(7) ?
C7 C2 C1 . . 120.60(8) ?
C3 C2 C1 . . 119.95(8) ?
C4 C3 C2 . . 118.76(7) ?
C4 C3 H3 . . 120.6 ?
C2 C3 H3 . . 120.6 ?
C3 C4 C5 . . 123.00(7) ?
C3 C4 N1 . . 118.34(7) ?
C5 C4 N1 . . 118.65(7) ?
C4 C5 C6 . . 117.58(7) ?
C4 C5 H5 . . 121.2 ?
C6 C5 H5 . . 121.2 ?
C7 C6 C5 . . 120.56(7) ?
C7 C6 H6 . . 119.7 ?
C5 C6 H6 . . 119.7 ?
C6 C7 C2 . . 120.64(7) ?
C6 C7 H7 . . 119.7 ?
C2 C7 H7 . . 119.7 ?

loop_
_geom_bond_atom_site_label_1
_geom_bond_atom_site_label_2
_geom_bond_site_symmetry_2
_geom_bond_distance
_geom_bond_publ_flag
Cl1 C1 . 1.8104(9) ?
O1 N1 . 1.2277(11) ?
O2 N1 . 1.2253(10) ?
N1 C4 . 1.4730(10) ?
C1 C2 . 1.5007(12) ?
C1 H1A . 0.9900 ?
C1 H1B . 0.9900 ?
C2 C7 . 1.3947(11) ?
C2 C3 . 1.3941(12) ?
C3 C4 . 1.3858(12) ?
C3 H3 . 0.9500 ?
C4 C5 . 1.3885(11) ?
C5 C6 . 1.3952(11) ?
C5 H5 . 0.9500 ?
C6 C7 . 1.3934(12) ?
C6 H6 . 0.9500 ?
C7 H7 . 0.9500 ?

loop_
_geom_torsion_atom_site_label_1
_geom_torsion_atom_site_label_2
_geom_torsion_atom_site_label_3
_geom_torsion_atom_site_label_4
_geom_torsion_site_symmetry_1
_geom_torsion_site_symmetry_2
_geom_torsion_site_symmetry_3
_geom_torsion_site_symmetry_4
_geom_torsion
_geom_torsion_publ_flag
Cl1 C1 C2 C7 . . . . 96.41(8) ?
Cl1 C1 C2 C3 . . . . -83.37(9) ?
C7 C2 C3 C4 . . . . 0.10(12) ?
C1 C2 C3 C4 . . . . 179.88(7) ?
C2 C3 C4 C5 . . . . -0.29(12) ?
C2 C3 C4 N1 . . . . 179.57(7) ?
O2 N1 C4 C3 . . . . -8.71(11) ?
O1 N1 C4 C3 . . . . 171.27(8) ?
O2 N1 C4 C5 . . . . 171.16(8) ?
O1 N1 C4 C5 . . . . -8.86(11) ?
C3 C4 C5 C6 . . . . 0.35(12) ?
N1 C4 C5 C6 . . . . -179.50(7) ?
C4 C5 C6 C7 . . . . -0.24(12) ?
C5 C6 C7 C2 . . . . 0.06(13) ?
C3 C2 C7 C6 . . . . 0.01(12) ?
C1 C2 C7 C6 . . . . -179.77(8) ?

_cod_database_fobs_code 2022123
